data_4070998
loop_
_publ_author_name
'Okazaki, Masaaki'
'Yamahira, Nobukazu'
'Minglana, Jim Josephus Gabrillo'
'Komuro, Takashi'
'Ogino, Hiroshi'
'Tobita, Hiromi'

_publ_section_title
;
 [Ru(xantsil)(CO)(\h6-toluene)]: Synthon for a Highly Unsaturated
 Ruthenium(II) Complex through Facile Dissociation of the Toluene Ligand
 [xantsil = (9,9-dimethylxanthene-4,5-diyl)bis(dimethylsilyl)]
;
_journal_issue 5
_journal_name_full Organometallics
_journal_page_first 918
_journal_paper_doi 10.1021/om701194e
_journal_volume 27
_journal_year 2008
_chemical_formula_moiety 'C38 H57 O2 P Ru Si2'
_chemical_formula_sum 'C38 H57 O2 P Ru Si2'
_chemical_formula_weight 734.06
_chemical_name_common 'complex 6'
_space_group_IT_number 2
_symmetry_cell_setting triclinic
_symmetry_Int_Tables_number 2
_symmetry_space_group_name_Hall '-P 1'
_symmetry_space_group_name_H-M 'P -1'
_atom_sites_solution_hydrogens geom
_atom_sites_solution_primary direct
_atom_sites_solution_secondary difmap
_audit_creation_method SHELXL-97
_cell_angle_alpha 98.116(4)
_cell_angle_beta 92.896(6)
_cell_angle_gamma 112.966(8)
_cell_formula_units_Z 2
_cell_length_a 10.1305(17)
_cell_length_b 10.3795(12)
_cell_length_c 19.2411(18)
_cell_measurement_reflns_used 10322
_cell_measurement_temperature 150(2)
_cell_measurement_theta_max 54.97
_cell_measurement_theta_min 4.33
_cell_volume 1831.8(4)
_computing_structure_refinement 'SHELXL-97 (Sheldrick, 1997)'
_computing_structure_solution 'SHELXS-97 (Sheldrick, 1990)'
_diffrn_ambient_temperature 150(2)
_diffrn_measured_fraction_theta_full 0.957
_diffrn_measured_fraction_theta_max 0.957
_diffrn_measurement_device_type 'Rigaku RAXIS-RAPID Imaging Plate'
_diffrn_measurement_method \w
_diffrn_radiation_monochromator graphite
_diffrn_radiation_probe x-ray
_diffrn_radiation_type MoK\a
_diffrn_radiation_wavelength 0.71069
_diffrn_reflns_av_R_equivalents 0.0551
_diffrn_reflns_av_sigmaI/netI 0.0455
_diffrn_reflns_limit_h_max 13
_diffrn_reflns_limit_h_min -13
_diffrn_reflns_limit_k_max 13
_diffrn_reflns_limit_k_min -12
_diffrn_reflns_limit_l_max 24
_diffrn_reflns_limit_l_min -24
_diffrn_reflns_number 16127
_diffrn_reflns_theta_full 27.48
_diffrn_reflns_theta_max 27.48
_diffrn_reflns_theta_min 1.08
_diffrn_source 'fine-focus sealed tube'
_exptl_absorpt_coefficient_mu 0.569
_exptl_absorpt_correction_T_max 0.9453
_exptl_absorpt_correction_T_min 0.9453
_exptl_absorpt_correction_type empirical
_exptl_absorpt_process_details
;
;
_exptl_crystal_colour red
_exptl_crystal_density_diffrn 1.331
_exptl_crystal_density_method 'not measured'
_exptl_crystal_description block
_exptl_crystal_F_000 776
_exptl_crystal_size_max 0.10
_exptl_crystal_size_mid 0.10
_exptl_crystal_size_min 0.10
_refine_diff_density_max 0.888
_refine_diff_density_min -1.831
_refine_diff_density_rms 0.236
_refine_ls_extinction_method none
_refine_ls_goodness_of_fit_ref 1.165
_refine_ls_hydrogen_treatment constr
_refine_ls_matrix_type full
_refine_ls_number_parameters 403
_refine_ls_number_reflns 8050
_refine_ls_number_restraints 0
_refine_ls_restrained_S_all 1.165
_refine_ls_R_factor_all 0.0830
_refine_ls_R_factor_gt 0.0594
_refine_ls_shift/su_max 0.001
_refine_ls_shift/su_mean 0.000
_refine_ls_structure_factor_coef Fsqd
_refine_ls_weighting_details 'calc w=1/[\s^2^(Fo^2^)+(0.0751P)^2^+15.2135P] where P=(Fo^2^+2Fc^2^)/3'
_refine_ls_weighting_scheme calc
_refine_ls_wR_factor_gt 0.1702
_refine_ls_wR_factor_ref 0.2028
_reflns_number_gt 6676
_reflns_number_total 8050
_reflns_threshold_expression >2sigma(I)
_cod_data_source_file om701194e-file003.cif
_cod_data_source_block 6
_cod_original_cell_volume 1831.7(4)
_cod_database_code 4070998

loop_
_symmetry_equiv_pos_as_xyz
'x, y, z'
'-x, -y, -z'

loop_
_atom_site_label
_atom_site_type_symbol
_atom_site_fract_x
_atom_site_fract_y
_atom_site_fract_z
_atom_site_U_iso_or_equiv
_atom_site_adp_type
_atom_site_occupancy
_atom_site_symmetry_multiplicity
_atom_site_calc_flag
_atom_site_refinement_flags
Ru1 Ru 0.17594(5) 0.24007(5) 0.77433(2) 0.01588(14) Uani 1 1 d .
Si1 Si -0.00180(17) 0.23326(16) 0.69389(8) 0.0177(3) Uani 1 1 d .
Si2 Si 0.12962(18) 0.34900(17) 0.88093(8) 0.0200(3) Uani 1 1 d .
P1 P 0.29108(16) 0.10719(15) 0.70333(8) 0.0175(3) Uani 1 1 d .
O1 O -0.0069(4) 0.0485(4) 0.8006(2) 0.0177(8) Uani 1 1 d .
O2 O 0.3328(5) 0.5409(5) 0.7580(3) 0.0326(11) Uani 1 1 d .
C1 C 0.2766(7) 0.4216(7) 0.7642(3) 0.0241(12) Uani 1 1 d .
C2 C 0.0378(7) 0.2480(7) 0.5992(3) 0.0272(13) Uani 1 1 d .
H1 H -0.0523 0.2245 0.5691 0.041 Uiso 1 1 calc R
H2 H 0.0812 0.1817 0.5824 0.041 Uiso 1 1 calc R
H3 H 0.1048 0.3452 0.5972 0.041 Uiso 1 1 calc R
C3 C -0.0968(7) 0.3547(6) 0.7152(4) 0.0254(13) Uani 1 1 d .
H4 H -0.0259 0.4536 0.7250 0.038 Uiso 1 1 calc R
H5 H -0.1475 0.3322 0.7568 0.038 Uiso 1 1 calc R
H6 H -0.1666 0.3418 0.6749 0.038 Uiso 1 1 calc R
C4 C 0.3002(8) 0.4188(8) 0.9450(3) 0.0337(15) Uani 1 1 d .
H7 H 0.3695 0.5073 0.9332 0.051 Uiso 1 1 calc R
H8 H 0.3425 0.3482 0.9418 0.051 Uiso 1 1 calc R
H9 H 0.2769 0.4370 0.9933 0.051 Uiso 1 1 calc R
C5 C 0.0604(9) 0.4935(7) 0.8960(4) 0.0340(15) Uani 1 1 d .
H10 H -0.0365 0.4598 0.8706 0.051 Uiso 1 1 calc R
H11 H 0.1253 0.5775 0.8787 0.051 Uiso 1 1 calc R
H12 H 0.0562 0.5185 0.9467 0.051 Uiso 1 1 calc R
C6 C 0.4309(6) 0.1066(6) 0.7695(3) 0.0186(11) Uani 1 1 d .
H13 H 0.4903 0.0607 0.7450 0.022 Uiso 1 1 calc R
C7 C 0.5316(7) 0.2592(7) 0.8057(4) 0.0300(14) Uani 1 1 d .
H14 H 0.5847 0.3123 0.7699 0.036 Uiso 1 1 calc R
H15 H 0.4727 0.3087 0.8262 0.036 Uiso 1 1 calc R
C8 C 0.6397(8) 0.2589(9) 0.8642(4) 0.0390(17) Uani 1 1 d .
H16 H 0.7068 0.2209 0.8427 0.047 Uiso 1 1 calc R
H17 H 0.6973 0.3577 0.8883 0.047 Uiso 1 1 calc R
C9 C 0.5663(9) 0.1707(10) 0.9178(4) 0.046(2) Uani 1 1 d .
H18 H 0.5080 0.2150 0.9434 0.055 Uiso 1 1 calc R
H19 H 0.6402 0.1683 0.9527 0.055 Uiso 1 1 calc R
C10 C 0.4698(9) 0.0208(9) 0.8827(4) 0.0409(18) Uani 1 1 d .
H20 H 0.4207 -0.0339 0.9188 0.049 Uiso 1 1 calc R
H21 H 0.5293 -0.0260 0.8603 0.049 Uiso 1 1 calc R
C11 C 0.3581(7) 0.0200(8) 0.8273(4) 0.0335(16) Uani 1 1 d .
H22 H 0.2949 0.0616 0.8501 0.040 Uiso 1 1 calc R
H23 H 0.2973 -0.0792 0.8048 0.040 Uiso 1 1 calc R
C12 C 0.3858(6) 0.1780(6) 0.6280(3) 0.0204(11) Uani 1 1 d .
H24 H 0.3135 0.1307 0.5852 0.024 Uiso 1 1 calc R
C13 C 0.5156(7) 0.1433(6) 0.6123(3) 0.0235(12) Uani 1 1 d .
H25 H 0.4869 0.0394 0.6069 0.028 Uiso 1 1 calc R
H26 H 0.5926 0.1897 0.6525 0.028 Uiso 1 1 calc R
C14 C 0.5741(7) 0.1946(7) 0.5444(3) 0.0274(13) Uani 1 1 d .
H27 H 0.6612 0.1754 0.5370 0.033 Uiso 1 1 calc R
H28 H 0.5005 0.1406 0.5035 0.033 Uiso 1 1 calc R
C15 C 0.6121(7) 0.3528(7) 0.5483(4) 0.0298(14) Uani 1 1 d .
H29 H 0.6425 0.3806 0.5026 0.036 Uiso 1 1 calc R
H30 H 0.6940 0.4077 0.5854 0.036 Uiso 1 1 calc R
C16 C 0.4833(8) 0.3882(7) 0.5648(4) 0.0284(13) Uani 1 1 d .
H31 H 0.5125 0.4922 0.5702 0.034 Uiso 1 1 calc R
H32 H 0.4055 0.3421 0.5250 0.034 Uiso 1 1 calc R
C17 C 0.4265(7) 0.3384(6) 0.6321(3) 0.0247(12) Uani 1 1 d .
H33 H 0.3405 0.3591 0.6402 0.030 Uiso 1 1 calc R
H34 H 0.5011 0.3915 0.6728 0.030 Uiso 1 1 calc R
C18 C 0.1870(7) -0.0859(6) 0.6695(3) 0.0212(12) Uani 1 1 d .
H35 H 0.1296 -0.1232 0.7085 0.025 Uiso 1 1 calc R
C19 C 0.0758(7) -0.1160(7) 0.6069(3) 0.0267(13) Uani 1 1 d .
H36 H 0.1252 -0.0934 0.5643 0.032 Uiso 1 1 calc R
H37 H 0.0224 -0.0545 0.6163 0.032 Uiso 1 1 calc R
C20 C -0.0307(8) -0.2725(7) 0.5933(4) 0.0318(15) Uani 1 1 d .
H38 H -0.0856 -0.2932 0.6344 0.038 Uiso 1 1 calc R
H39 H -0.1003 -0.2907 0.5513 0.038 Uiso 1 1 calc R
C21 C 0.0493(9) -0.3701(7) 0.5810(4) 0.0369(16) Uani 1 1 d .
H40 H -0.0200 -0.4700 0.5772 0.044 Uiso 1 1 calc R
H41 H 0.0914 -0.3598 0.5357 0.044 Uiso 1 1 calc R
C22 C 0.1682(8) -0.3364(7) 0.6401(4) 0.0355(16) Uani 1 1 d .
H42 H 0.2233 -0.3954 0.6278 0.043 Uiso 1 1 calc R
H43 H 0.1248 -0.3610 0.6839 0.043 Uiso 1 1 calc R
C23 C 0.2711(7) -0.1798(6) 0.6534(4) 0.0271(13) Uani 1 1 d .
H44 H 0.3216 -0.1566 0.6112 0.033 Uiso 1 1 calc R
H45 H 0.3445 -0.1607 0.6938 0.033 Uiso 1 1 calc R
C24 C 0.0013(7) 0.1856(6) 0.9136(3) 0.0207(11) Uani 1 1 d .
C25 C -0.0469(7) 0.1866(7) 0.9806(3) 0.0253(13) Uani 1 1 d .
H46 H -0.0128 0.2732 1.0135 0.030 Uiso 1 1 calc R
C26 C -0.1447(8) 0.0619(8) 0.9999(4) 0.0302(14) Uani 1 1 d .
H47 H -0.1755 0.0644 1.0457 0.036 Uiso 1 1 calc R
C27 C -0.1965(7) -0.0650(7) 0.9521(4) 0.0278(13) Uani 1 1 d .
H48 H -0.2638 -0.1487 0.9654 0.033 Uiso 1 1 calc R
C28 C -0.1518(6) -0.0715(6) 0.8856(3) 0.0208(11) Uani 1 1 d .
C29 C -0.2050(7) -0.2050(6) 0.8282(3) 0.0244(12) Uani 1 1 d .
C30 C -0.2280(7) -0.1543(6) 0.7597(3) 0.0219(12) Uani 1 1 d .
C31 C -0.3448(7) -0.2259(6) 0.7069(3) 0.0250(13) Uani 1 1 d .
H49 H -0.4172 -0.3148 0.7119 0.030 Uiso 1 1 calc R
C32 C -0.3553(7) -0.1679(7) 0.6479(4) 0.0276(13) Uani 1 1 d .
H50 H -0.4328 -0.2192 0.6115 0.033 Uiso 1 1 calc R
C33 C -0.2542(7) -0.0355(6) 0.6408(3) 0.0224(12) Uani 1 1 d .
H51 H -0.2643 0.0028 0.5998 0.027 Uiso 1 1 calc R
C34 C -0.1370(6) 0.0431(6) 0.6930(3) 0.0204(11) Uani 1 1 d .
C35 C -0.1278(6) -0.0239(6) 0.7481(3) 0.0187(11) Uani 1 1 d .
C36 C -0.0512(6) 0.0544(6) 0.8700(3) 0.0194(11) Uani 1 1 d .
C37 C -0.0854(8) -0.2631(7) 0.8213(4) 0.0287(14) Uani 1 1 d .
H52 H -0.1167 -0.3440 0.7822 0.043 Uiso 1 1 calc R
H53 H -0.0677 -0.2940 0.8653 0.043 Uiso 1 1 calc R
H54 H 0.0036 -0.1881 0.8119 0.043 Uiso 1 1 calc R
C38 C -0.3423(8) -0.3232(7) 0.8445(4) 0.0328(15) Uani 1 1 d .
H55 H -0.4182 -0.2874 0.8499 0.049 Uiso 1 1 calc R
H56 H -0.3216 -0.3531 0.8883 0.049 Uiso 1 1 calc R
H57 H -0.3746 -0.4044 0.8055 0.049 Uiso 1 1 calc R

loop_
_atom_site_aniso_label
_atom_site_aniso_U_11
_atom_site_aniso_U_22
_atom_site_aniso_U_33
_atom_site_aniso_U_23
_atom_site_aniso_U_13
_atom_site_aniso_U_12
Ru1 0.0149(2) 0.0153(2) 0.0162(2) 0.00176(15) 0.00195(15) 0.00506(17)
Si1 0.0167(8) 0.0172(7) 0.0193(7) 0.0060(6) 0.0015(6) 0.0060(6)
Si2 0.0245(9) 0.0173(7) 0.0180(7) 0.0012(6) 0.0040(6) 0.0088(6)
P1 0.0167(7) 0.0170(6) 0.0186(7) 0.0035(5) 0.0049(5) 0.0062(5)
O1 0.0145(19) 0.0172(18) 0.0180(19) 0.0017(15) 0.0017(15) 0.0034(15)
O2 0.028(3) 0.021(2) 0.040(3) 0.007(2) 0.006(2) 0.0005(19)
C1 0.021(3) 0.029(3) 0.018(3) 0.002(2) 0.003(2) 0.006(2)
C2 0.030(3) 0.029(3) 0.024(3) 0.004(2) 0.000(2) 0.014(3)
C3 0.020(3) 0.022(3) 0.034(3) 0.005(2) 0.007(2) 0.007(2)
C4 0.035(4) 0.036(4) 0.020(3) 0.003(3) -0.003(3) 0.004(3)
C5 0.049(4) 0.027(3) 0.033(4) 0.005(3) 0.012(3) 0.022(3)
C6 0.018(3) 0.024(3) 0.014(2) 0.006(2) 0.003(2) 0.008(2)
C7 0.026(3) 0.032(3) 0.034(4) 0.005(3) 0.002(3) 0.014(3)
C8 0.031(4) 0.049(4) 0.034(4) 0.007(3) -0.007(3) 0.015(3)
C9 0.041(5) 0.076(6) 0.029(4) 0.015(4) 0.003(3) 0.031(4)
C10 0.036(4) 0.062(5) 0.034(4) 0.026(4) 0.012(3) 0.022(4)
C11 0.024(3) 0.051(4) 0.030(3) 0.024(3) 0.005(3) 0.014(3)
C12 0.018(3) 0.020(3) 0.023(3) 0.005(2) 0.007(2) 0.007(2)
C13 0.019(3) 0.022(3) 0.033(3) 0.010(2) 0.011(2) 0.009(2)
C14 0.027(3) 0.038(4) 0.025(3) 0.012(3) 0.013(3) 0.017(3)
C15 0.026(3) 0.035(3) 0.028(3) 0.013(3) 0.011(3) 0.008(3)
C16 0.031(4) 0.026(3) 0.030(3) 0.011(3) 0.011(3) 0.010(3)
C17 0.030(3) 0.022(3) 0.024(3) 0.009(2) 0.008(2) 0.011(2)
C18 0.024(3) 0.015(2) 0.025(3) 0.006(2) 0.010(2) 0.006(2)
C19 0.026(3) 0.023(3) 0.026(3) -0.001(2) 0.002(2) 0.007(3)
C20 0.032(4) 0.024(3) 0.025(3) -0.002(3) 0.002(3) -0.001(3)
C21 0.042(4) 0.022(3) 0.038(4) -0.002(3) 0.003(3) 0.007(3)
C22 0.038(4) 0.018(3) 0.047(4) 0.007(3) 0.005(3) 0.007(3)
C23 0.025(3) 0.018(3) 0.037(4) 0.004(2) 0.007(3) 0.007(2)
C24 0.022(3) 0.021(3) 0.021(3) 0.004(2) 0.002(2) 0.011(2)
C25 0.032(3) 0.030(3) 0.020(3) 0.003(2) 0.007(2) 0.019(3)
C26 0.031(4) 0.043(4) 0.026(3) 0.009(3) 0.011(3) 0.023(3)
C27 0.026(3) 0.031(3) 0.031(3) 0.012(3) 0.009(3) 0.014(3)
C28 0.018(3) 0.024(3) 0.021(3) 0.007(2) 0.001(2) 0.009(2)
C29 0.027(3) 0.021(3) 0.027(3) 0.009(2) 0.003(2) 0.010(2)
C30 0.023(3) 0.021(3) 0.023(3) 0.006(2) 0.002(2) 0.009(2)
C31 0.018(3) 0.016(3) 0.033(3) 0.003(2) -0.001(2) 0.000(2)
C32 0.020(3) 0.026(3) 0.032(3) 0.000(3) -0.003(2) 0.007(2)
C33 0.025(3) 0.022(3) 0.019(3) 0.005(2) 0.002(2) 0.009(2)
C34 0.017(3) 0.017(3) 0.025(3) 0.004(2) 0.003(2) 0.004(2)
C35 0.016(3) 0.015(2) 0.020(3) -0.001(2) -0.004(2) 0.004(2)
C36 0.019(3) 0.024(3) 0.018(3) 0.005(2) 0.004(2) 0.011(2)
C37 0.036(4) 0.023(3) 0.032(3) 0.010(3) 0.007(3) 0.015(3)
C38 0.033(4) 0.027(3) 0.035(4) 0.016(3) 0.004(3) 0.004(3)

loop_
_atom_type_symbol
_atom_type_description
_atom_type_scat_dispersion_real
_atom_type_scat_dispersion_imag
_atom_type_scat_source
C C 0.0033 0.0016 'International Tables Vol C Tables 4.2.6.8 and 6.1.1.4'
H H 0.0000 0.0000 'International Tables Vol C Tables 4.2.6.8 and 6.1.1.4'
O O 0.0106 0.0060 'International Tables Vol C Tables 4.2.6.8 and 6.1.1.4'
Si Si 0.0817 0.0704 'International Tables Vol C Tables 4.2.6.8 and 6.1.1.4'
P P 0.1023 0.0942 'International Tables Vol C Tables 4.2.6.8 and 6.1.1.4'
Ru Ru -1.2594 0.8363 'International Tables Vol C Tables 4.2.6.8 and 6.1.1.4'

loop_
_geom_angle_atom_site_label_1
_geom_angle_atom_site_label_2
_geom_angle_atom_site_label_3
_geom_angle
C1 Ru1 O1 158.9(2)
C1 Ru1 Si1 87.8(2)
O1 Ru1 Si1 82.05(11)
C1 Ru1 Si2 83.0(2)
O1 Ru1 Si2 81.31(11)
Si1 Ru1 Si2 102.97(6)
C1 Ru1 P1 103.7(2)
O1 Ru1 P1 96.62(11)
Si1 Ru1 P1 102.08(6)
Si2 Ru1 P1 154.30(6)
C3 Si1 C2 104.0(3)
C3 Si1 C34 107.9(3)
C2 Si1 C34 107.0(3)
C3 Si1 Ru1 119.4(2)
C2 Si1 Ru1 118.7(2)
C34 Si1 Ru1 98.81(19)
C5 Si2 C4 103.8(4)
C5 Si2 C24 109.2(3)
C4 Si2 C24 105.0(3)
C5 Si2 Ru1 129.2(2)
C4 Si2 Ru1 107.6(2)
C24 Si2 Ru1 100.06(19)
C12 P1 C6 106.6(3)
C12 P1 C18 104.7(3)
C6 P1 C18 102.2(3)
C12 P1 Ru1 119.98(19)
C6 P1 Ru1 102.10(19)
C18 P1 Ru1 119.1(2)
C35 O1 C36 111.3(4)
C35 O1 Ru1 117.0(3)
C36 O1 Ru1 119.2(3)
O2 C1 Ru1 175.1(6)
C7 C6 C11 108.9(5)
C7 C6 P1 111.4(4)
C11 C6 P1 110.2(4)
C8 C7 C6 111.6(6)
C9 C8 C7 112.2(6)
C8 C9 C10 111.0(7)
C9 C10 C11 111.1(7)
C10 C11 C6 111.2(6)
C13 C12 C17 109.9(5)
C13 C12 P1 116.4(4)
C17 C12 P1 113.1(4)
C12 C13 C14 111.1(5)
C15 C14 C13 111.6(5)
C14 C15 C16 110.9(5)
C17 C16 C15 111.4(5)
C16 C17 C12 111.6(5)
C19 C18 C23 108.8(5)
C19 C18 P1 113.3(4)
C23 C18 P1 118.3(4)
C18 C19 C20 110.8(5)
C21 C20 C19 110.6(6)
C22 C21 C20 111.9(6)
C21 C22 C23 111.9(6)
C22 C23 C18 110.2(5)
C36 C24 C25 115.4(6)
C36 C24 Si2 119.9(4)
C25 C24 Si2 124.6(5)
C26 C25 C24 121.1(6)
C27 C26 C25 120.1(6)
C28 C27 C26 121.0(6)
C27 C28 C36 116.6(6)
C27 C28 C29 125.3(6)
C36 C28 C29 118.2(5)
C30 C29 C28 105.1(5)
C30 C29 C38 112.6(5)
C28 C29 C38 112.3(5)
C30 C29 C37 108.5(5)
C28 C29 C37 109.7(5)
C38 C29 C37 108.6(5)
C35 C30 C31 115.7(5)
C35 C30 C29 118.6(5)
C31 C30 C29 125.6(5)
C32 C31 C30 120.3(6)
C31 C32 C33 120.9(6)
C32 C33 C34 121.4(6)
C35 C34 C33 114.9(5)
C35 C34 Si1 119.7(4)
C33 C34 Si1 125.3(4)
C34 C35 C30 126.6(5)
C34 C35 O1 117.0(5)
C30 C35 O1 116.3(5)
C24 C36 C28 125.8(5)
C24 C36 O1 117.4(5)
C28 C36 O1 116.6(5)

loop_
_geom_bond_atom_site_label_1
_geom_bond_atom_site_label_2
_geom_bond_distance
Ru1 C1 1.803(6)
Ru1 O1 2.268(4)
Ru1 Si1 2.2870(16)
Ru1 Si2 2.3584(16)
Ru1 P1 2.4522(15)
Si1 C3 1.877(6)
Si1 C2 1.900(7)
Si1 C34 1.911(6)
Si2 C5 1.883(7)
Si2 C4 1.894(7)
Si2 C24 1.904(6)
P1 C12 1.858(6)
P1 C6 1.859(6)
P1 C18 1.862(6)
O1 C35 1.424(6)
O1 C36 1.432(7)
O2 C1 1.171(8)
C6 C7 1.546(9)
C6 C11 1.560(8)
C7 C8 1.532(9)
C8 C9 1.506(11)
C9 C10 1.510(13)
C10 C11 1.512(10)
C12 C13 1.526(8)
C12 C17 1.539(8)
C13 C14 1.540(8)
C14 C15 1.523(9)
C15 C16 1.524(9)
C16 C17 1.519(8)
C18 C19 1.517(9)
C18 C23 1.535(8)
C19 C20 1.534(9)
C20 C21 1.527(10)
C21 C22 1.512(11)
C22 C23 1.526(9)
C24 C36 1.381(8)
C24 C25 1.402(8)
C25 C26 1.402(10)
C26 C27 1.388(10)
C27 C28 1.380(9)
C28 C36 1.393(8)
C28 C29 1.535(8)
C29 C30 1.525(8)
C29 C38 1.535(9)
C29 C37 1.554(9)
C30 C35 1.396(8)
C30 C31 1.402(8)
C31 C32 1.376(9)
C32 C33 1.387(9)
C33 C34 1.405(8)
C34 C35 1.366(8)

loop_
_geom_torsion_atom_site_label_1
_geom_torsion_atom_site_label_2
_geom_torsion_atom_site_label_3
_geom_torsion_atom_site_label_4
_geom_torsion
C1 Ru1 Si1 C3 -62.7(3)
O1 Ru1 Si1 C3 98.7(3)
Si2 Ru1 Si1 C3 19.6(2)
P1 Ru1 Si1 C3 -166.2(2)
C1 Ru1 Si1 C2 66.0(3)
O1 Ru1 Si1 C2 -132.6(3)
Si2 Ru1 Si1 C2 148.3(2)
P1 Ru1 Si1 C2 -37.5(2)
C1 Ru1 Si1 C34 -179.0(3)
O1 Ru1 Si1 C34 -17.6(2)
Si2 Ru1 Si1 C34 -96.77(19)
P1 Ru1 Si1 C34 77.47(19)
C1 Ru1 Si2 C5 50.8(4)
O1 Ru1 Si2 C5 -115.0(4)
Si1 Ru1 Si2 C5 -35.3(3)
P1 Ru1 Si2 C5 157.8(3)
C1 Ru1 Si2 C4 -74.8(3)
O1 Ru1 Si2 C4 119.4(3)
Si1 Ru1 Si2 C4 -160.9(2)
P1 Ru1 Si2 C4 32.2(3)
C1 Ru1 Si2 C24 175.8(3)
O1 Ru1 Si2 C24 10.0(2)
Si1 Ru1 Si2 C24 89.70(19)
P1 Ru1 Si2 C24 -77.2(2)
C1 Ru1 P1 C12 -26.0(3)
O1 Ru1 P1 C12 147.9(2)
Si1 Ru1 P1 C12 64.7(2)
Si2 Ru1 P1 C12 -128.4(2)
C1 Ru1 P1 C6 91.4(3)
O1 Ru1 P1 C6 -94.6(2)
Si1 Ru1 P1 C6 -177.89(19)
Si2 Ru1 P1 C6 -10.9(2)
C1 Ru1 P1 C18 -157.1(3)
O1 Ru1 P1 C18 16.9(3)
Si1 Ru1 P1 C18 -66.4(2)
Si2 Ru1 P1 C18 100.6(3)
C1 Ru1 O1 C35 82.6(7)
Si1 Ru1 O1 C35 20.4(3)
Si2 Ru1 O1 C35 124.9(4)
P1 Ru1 O1 C35 -80.9(3)
C1 Ru1 O1 C36 -56.1(7)
Si1 Ru1 O1 C36 -118.3(4)
Si2 Ru1 O1 C36 -13.8(3)
P1 Ru1 O1 C36 140.4(4)
C12 P1 C6 C7 70.8(5)
C18 P1 C6 C7 -179.6(4)
Ru1 P1 C6 C7 -55.8(4)
C12 P1 C6 C11 -168.2(5)
C18 P1 C6 C11 -58.6(5)
Ru1 P1 C6 C11 65.1(5)
C11 C6 C7 C8 54.0(7)
P1 C6 C7 C8 175.7(5)
C6 C7 C8 C9 -54.8(9)
C7 C8 C9 C10 55.4(9)
C8 C9 C10 C11 -57.3(9)
C9 C10 C11 C6 58.4(8)
C7 C6 C11 C10 -56.2(8)
P1 C6 C11 C10 -178.7(5)
C6 P1 C12 C13 32.9(5)
C18 P1 C12 C13 -74.9(5)
Ru1 P1 C12 C13 148.1(4)
C6 P1 C12 C17 -95.8(5)
C18 P1 C12 C17 156.4(4)
Ru1 P1 C12 C17 19.3(5)
C17 C12 C13 C14 -55.7(7)
P1 C12 C13 C14 174.1(4)
C12 C13 C14 C15 55.9(7)
C13 C14 C15 C16 -55.0(7)
C14 C15 C16 C17 55.3(7)
C15 C16 C17 C12 -56.5(7)
C13 C12 C17 C16 56.4(7)
P1 C12 C17 C16 -171.6(5)
C12 P1 C18 C19 -61.5(5)
C6 P1 C18 C19 -172.5(4)
Ru1 P1 C18 C19 76.0(5)
C12 P1 C18 C23 67.7(5)
C6 P1 C18 C23 -43.4(5)
Ru1 P1 C18 C23 -154.8(4)
C23 C18 C19 C20 60.4(7)
P1 C18 C19 C20 -165.8(4)
C18 C19 C20 C21 -57.3(7)
C19 C20 C21 C22 53.2(8)
C20 C21 C22 C23 -53.4(8)
C21 C22 C23 C18 56.6(8)
C19 C18 C23 C22 -59.6(7)
P1 C18 C23 C22 169.2(5)
C5 Si2 C24 C36 128.9(5)
C4 Si2 C24 C36 -120.3(5)
Ru1 Si2 C24 C36 -8.9(5)
C5 Si2 C24 C25 -50.9(6)
C4 Si2 C24 C25 59.9(6)
Ru1 Si2 C24 C25 171.3(5)
C36 C24 C25 C26 -1.5(9)
Si2 C24 C25 C26 178.2(5)
C24 C25 C26 C27 -0.7(10)
C25 C26 C27 C28 0.9(10)
C26 C27 C28 C36 1.1(9)
C26 C27 C28 C29 -178.4(6)
C27 C28 C29 C30 137.6(6)
C36 C28 C29 C30 -41.9(7)
C27 C28 C29 C38 14.9(8)
C36 C28 C29 C38 -164.6(5)
C27 C28 C29 C37 -105.9(7)
C36 C28 C29 C37 74.6(7)
C28 C29 C30 C35 40.0(7)
C38 C29 C30 C35 162.6(6)
C37 C29 C30 C35 -77.2(7)
C28 C29 C30 C31 -138.2(6)
C38 C29 C30 C31 -15.6(9)
C37 C29 C30 C31 104.6(7)
C35 C30 C31 C32 0.4(9)
C29 C30 C31 C32 178.7(6)
C30 C31 C32 C33 -2.6(10)
C31 C32 C33 C34 0.7(10)
C32 C33 C34 C35 3.2(9)
C32 C33 C34 Si1 -173.6(5)
C3 Si1 C34 C35 -105.0(5)
C2 Si1 C34 C35 143.6(5)
Ru1 Si1 C34 C35 19.9(5)
C3 Si1 C34 C33 71.6(6)
C2 Si1 C34 C33 -39.8(6)
Ru1 Si1 C34 C33 -163.5(5)
C33 C34 C35 C30 -5.8(9)
Si1 C34 C35 C30 171.2(5)
C33 C34 C35 O1 177.0(5)
Si1 C34 C35 O1 -6.1(7)
C31 C30 C35 C34 4.1(9)
C29 C30 C35 C34 -174.4(6)
C31 C30 C35 O1 -178.7(5)
C29 C30 C35 O1 2.9(8)
C36 O1 C35 C34 129.1(5)
Ru1 O1 C35 C34 -12.7(6)
C36 O1 C35 C30 -48.4(6)
Ru1 O1 C35 C30 169.8(4)
C25 C24 C36 C28 3.9(9)
Si2 C24 C36 C28 -175.9(5)
C25 C24 C36 O1 178.9(5)
Si2 C24 C36 O1 -0.9(7)
C27 C28 C36 C24 -3.7(9)
C29 C28 C36 C24 175.8(6)
C27 C28 C36 O1 -178.8(5)
C29 C28 C36 O1 0.7(8)
C35 O1 C36 C24 -129.1(5)
Ru1 O1 C36 C24 11.8(7)
C35 O1 C36 C28 46.5(6)
Ru1 O1 C36 C28 -172.6(4)
